data_4350152
loop_
_publ_author_name
'Gennari, Marcello'
'Lanfranchi, Maurizio'
'Marchi\`o, Luciano'
'Pellinghelli, Maria Angela'
'Tegoni, Matteo'
'Cammi, Roberto'

_publ_section_title
;
 Cu(I) dinuclear complexes with tripodal ligands vs monodentate donors:
 triphenylphosphine, thiourea, and pyridine. A 1H NMR titration study.
;
_journal_issue 8
_journal_name_full 'Inorganic chemistry'
_journal_page_first 3456
_journal_page_last 3466
_journal_paper_doi 10.1021/ic052129l
_journal_volume 45
_journal_year 2006
_chemical_formula_moiety 'C54 H58 B Cu N9 P S3, 4(C H Cl3)'
_chemical_formula_sum 'C58 H62 B Cl12 Cu N9 P S3'
_chemical_formula_weight 1512.07
_space_group_IT_number 2
_space_group_name_Hall '-P 1'
_space_group_name_H-M_alt 'P -1'
_symmetry_cell_setting triclinic
_symmetry_space_group_name_H-M 'P -1'
_atom_sites_solution_hydrogens geom
_atom_sites_solution_primary direct
_atom_sites_solution_secondary difmap
_audit_creation_method SHELXL-97
_cell_angle_alpha 77.466(1)
_cell_angle_beta 79.834(1)
_cell_angle_gamma 75.178(1)
_cell_formula_units_Z 2
_cell_length_a 12.328(1)
_cell_length_b 12.901(1)
_cell_length_c 24.666(2)
_cell_measurement_reflns_used 5626
_cell_measurement_temperature 293(2)
_cell_measurement_theta_max 27.02
_cell_measurement_theta_min 1.66
_cell_volume 3671.5(5)
_computing_cell_refinement Saint
_computing_data_collection Smart
_computing_data_reduction Saint
_computing_molecular_graphics 'Ortep3 for windows'
_computing_structure_refinement 'SHELXL-97 (Sheldrick, 1997)'
_computing_structure_solution SIR97
_diffrn_ambient_temperature 293(2)
_diffrn_measured_fraction_theta_full 0.944
_diffrn_measured_fraction_theta_max 0.944
_diffrn_measurement_device_type 'Bruker Smart 1000 area detector'
_diffrn_measurement_method 'Theta & omega scan'
_diffrn_radiation_monochromator graphite
_diffrn_radiation_source 'fine-focus sealed tube'
_diffrn_radiation_type MoK\a
_diffrn_radiation_wavelength 0.71073
_diffrn_reflns_av_R_equivalents 0.0257
_diffrn_reflns_av_sigmaI/netI 0.0896
_diffrn_reflns_limit_h_max 15
_diffrn_reflns_limit_h_min -8
_diffrn_reflns_limit_k_max 16
_diffrn_reflns_limit_k_min -14
_diffrn_reflns_limit_l_max 31
_diffrn_reflns_limit_l_min -29
_diffrn_reflns_number 21770
_diffrn_reflns_theta_full 27.02
_diffrn_reflns_theta_max 27.02
_diffrn_reflns_theta_min 1.66
_diffrn_standards_decay_% none
_exptl_absorpt_coefficient_mu 0.883
_exptl_absorpt_correction_T_max 1.000
_exptl_absorpt_correction_T_min 0.757
_exptl_absorpt_correction_type empirical
_exptl_absorpt_process_details SADABS
_exptl_crystal_colour colorless
_exptl_crystal_density_diffrn 1.368
_exptl_crystal_density_method 'not measured'
_exptl_crystal_description block
_exptl_crystal_F_000 1548
_exptl_crystal_size_max 0.35
_exptl_crystal_size_mid 0.30
_exptl_crystal_size_min 0.15
_refine_diff_density_max 0.640
_refine_diff_density_min -0.419
_refine_diff_density_rms 0.056
_refine_ls_extinction_method none
_refine_ls_goodness_of_fit_ref 1.003
_refine_ls_hydrogen_treatment mixed
_refine_ls_matrix_type full
_refine_ls_number_parameters 745
_refine_ls_number_reflns 15191
_refine_ls_number_restraints 0
_refine_ls_restrained_S_all 1.003
_refine_ls_R_factor_all 0.1186
_refine_ls_R_factor_gt 0.0551
_refine_ls_shift/su_max 0.001
_refine_ls_shift/su_mean 0.000
_refine_ls_structure_factor_coef Fsqd
_refine_ls_weighting_details 'calc w=1/[\s^2^(Fo^2^)+(0.0404P)^2^+0.0000P] where P=(Fo^2^+2Fc^2^)/3'
_refine_ls_weighting_scheme calc
_refine_ls_wR_factor_gt 0.1123
_refine_ls_wR_factor_ref 0.1217
_reflns_number_gt 7068
_reflns_number_total 15191
_reflns_threshold_expression >2sigma(I)
_cod_data_source_file ic052129lsi20051213_103543.cif
_cod_data_source_block mg38
_cod_depositor_comments
;
The following automatic conversions were performed:

data item '_symmetry_cell_setting' value 'Triclinic' was changed to
'triclinic' in accordance with the
/home/saulius/struct/COD-crude-data/automatic-downloads/DataCite-retrospective/ACS/depositions/lib/dictionaries/cif_core.dic
dictionary named 'cif_core.dic' version 2.4.2 last updated on
2011-04-26.

Automatic conversion script
Id: cif_fix_values 6909 2019-04-08 15:41:33Z antanas 
;
_cod_original_sg_symbol_H-M P-1
_cod_database_code 4350152

loop_
_symmetry_equiv_pos_as_xyz
'x, y, z'
'-x, -y, -z'

loop_
_atom_site_label
_atom_site_type_symbol
_atom_site_fract_x
_atom_site_fract_y
_atom_site_fract_z
_atom_site_U_iso_or_equiv
_atom_site_adp_type
_atom_site_occupancy
_atom_site_symmetry_multiplicity
_atom_site_calc_flag
_atom_site_refinement_flags
C1S C 0.4887(4) 0.2464(4) 0.4235(2) 0.0901(15) Uani 1 1 d .
H1S H 0.4290 0.2376 0.4044 0.108 Uiso 1 1 calc R
C2S C 0.2076(4) 0.7481(4) 0.4356(2) 0.0911(15) Uani 1 1 d .
H2S H 0.2388 0.8022 0.4070 0.109 Uiso 1 1 calc R
C3S C 0.1388(5) 0.4553(4) 0.1276(2) 0.1132(19) Uani 1 1 d .
H3S H 0.1791 0.3789 0.1292 0.136 Uiso 1 1 calc R
C11 C 0.5139(3) -0.1131(2) 0.27186(14) 0.0423(8) Uani 1 1 d .
C12 C 0.2792(3) 0.0670(3) 0.18376(14) 0.0441(8) Uani 1 1 d .
C13 C 0.2648(3) 0.0844(3) 0.34003(13) 0.0414(8) Uani 1 1 d .
C14 C 0.4824(3) 0.4076(3) 0.21965(16) 0.0530(10) Uani 1 1 d .
C15 C 0.6930(3) 0.2493(3) 0.22761(15) 0.0535(10) Uani 1 1 d .
C16 C 0.5874(4) 0.2995(3) 0.12810(17) 0.0577(10) Uani 1 1 d .
C21 C 0.5210(4) -0.2376(3) 0.34975(16) 0.0606(11) Uani 1 1 d .
C22 C 0.2783(3) -0.0598(3) 0.13610(17) 0.0594(10) Uani 1 1 d .
C23 C 0.0820(3) 0.0930(3) 0.36671(15) 0.0541(10) Uani 1 1 d .
C24 C 0.4134(4) 0.4115(3) 0.26953(18) 0.0704(12) Uani 1 1 d .
H24 H 0.4014 0.3473 0.2929 0.084 Uiso 1 1 calc R
C25 C 0.7354(4) 0.3306(4) 0.2375(2) 0.0821(13) Uani 1 1 d .
H25 H 0.6896 0.4006 0.2353 0.099 Uiso 1 1 calc R
C26 C 0.6950(4) 0.2799(4) 0.1008(2) 0.1037(17) Uani 1 1 d .
H26 H 0.7568 0.2537 0.1207 0.124 Uiso 1 1 calc R
C31 C 0.7077(3) -0.2093(3) 0.29773(15) 0.0513(9) Uani 1 1 d .
C32 C 0.2714(4) 0.1302(3) 0.08045(15) 0.0595(10) Uani 1 1 d .
C33 C 0.1703(3) 0.2056(3) 0.40993(15) 0.0511(9) Uani 1 1 d .
C34 C 0.3611(4) 0.5119(4) 0.2853(2) 0.0896(15) Uani 1 1 d .
H34 H 0.3157 0.5138 0.3196 0.108 Uiso 1 1 calc R
C35 C 0.8426(4) 0.3127(4) 0.2505(2) 0.0996(16) Uani 1 1 d .
H35 H 0.8689 0.3698 0.2570 0.120 Uiso 1 1 calc R
C36 C 0.7102(6) 0.3002(6) 0.0416(3) 0.138(2) Uani 1 1 d .
H36 H 0.7830 0.2840 0.0227 0.166 Uiso 1 1 calc R
C41 C 0.7675(3) -0.2898(3) 0.26760(17) 0.0633(11) Uani 1 1 d .
C42 C 0.1676(4) 0.1934(3) 0.06613(17) 0.0689(12) Uani 1 1 d .
C43 C 0.1986(3) 0.1605(3) 0.46348(16) 0.0580(10) Uani 1 1 d .
C44 C 0.3753(4) 0.6067(4) 0.2516(3) 0.0883(15) Uani 1 1 d .
H44 H 0.3396 0.6733 0.2623 0.106 Uiso 1 1 calc R
C45 C 0.9105(4) 0.2115(5) 0.2538(2) 0.0931(15) Uani 1 1 d .
H45 H 0.9846 0.1992 0.2612 0.112 Uiso 1 1 calc R
C46 C 0.6240(7) 0.3417(5) 0.0125(2) 0.117(2) Uani 1 1 d .
H46 H 0.6365 0.3566 -0.0264 0.140 Uiso 1 1 calc R
C51 C 0.8851(4) -0.3108(3) 0.2621(2) 0.0813(14) Uani 1 1 d .
H51 H 0.9273 -0.3639 0.2419 0.098 Uiso 1 1 calc R
C52 C 0.1679(5) 0.2689(4) 0.0168(2) 0.0913(15) Uani 1 1 d .
H52 H 0.0994 0.3125 0.0064 0.110 Uiso 1 1 calc R
C53 C 0.1923(3) 0.2307(4) 0.49958(17) 0.0700(12) Uani 1 1 d .
H53 H 0.2123 0.2020 0.5354 0.084 Uiso 1 1 calc R
C54 C 0.4426(4) 0.6027(3) 0.2020(2) 0.0910(15) Uani 1 1 d .
H54 H 0.4525 0.6672 0.1783 0.109 Uiso 1 1 calc R
C55 C 0.8700(4) 0.1283(4) 0.2463(2) 0.0888(15) Uani 1 1 d .
H55 H 0.9160 0.0583 0.2498 0.107 Uiso 1 1 calc R
C56 C 0.5180(5) 0.3625(4) 0.0394(2) 0.0946(16) Uani 1 1 d .
H56 H 0.4571 0.3927 0.0190 0.114 Uiso 1 1 calc R
C61 C 0.9410(4) -0.2555(4) 0.2857(2) 0.0819(14) Uani 1 1 d .
C62 C 0.2672(6) 0.2815(4) -0.0176(2) 0.0964(16) Uani 1 1 d .
C63 C 0.1570(3) 0.3428(4) 0.48391(19) 0.0691(12) Uani 1 1 d .
C64 C 0.4971(4) 0.5033(3) 0.18605(19) 0.0733(13) Uani 1 1 d .
H64 H 0.5441 0.5021 0.1521 0.088 Uiso 1 1 calc R
C65 C 0.7610(4) 0.1457(3) 0.23332(17) 0.0718(12) Uani 1 1 d .
H65 H 0.7340 0.0877 0.2285 0.086 Uiso 1 1 calc R
C66 C 0.4995(4) 0.3394(3) 0.0966(2) 0.0785(13) Uani 1 1 d .
H66 H 0.4256 0.3509 0.1146 0.094 Uiso 1 1 calc R
C71 C 0.8776(4) -0.1739(3) 0.31469(18) 0.0717(12) Uani 1 1 d .
H71 H 0.9147 -0.1345 0.3297 0.086 Uiso 1 1 calc R
C72 C 0.3665(5) 0.2151(4) -0.00238(19) 0.0917(15) Uani 1 1 d .
H72 H 0.4329 0.2207 -0.0263 0.110 Uiso 1 1 calc R
C73 C 0.1298(3) 0.3839(3) 0.43050(19) 0.0666(11) Uani 1 1 d .
H73 H 0.1064 0.4590 0.4197 0.080 Uiso 1 1 calc R
C81 C 0.7603(4) -0.1502(3) 0.32163(16) 0.0569(10) Uani 1 1 d .
C82 C 0.3732(4) 0.1392(4) 0.04731(17) 0.0691(12) Uani 1 1 d .
C83 C 0.1359(3) 0.3175(3) 0.39184(16) 0.0551(10) Uani 1 1 d .
C91 C 0.7064(4) -0.3492(4) 0.2411(2) 0.0966(16) Uani 1 1 d .
H91A H 0.6600 -0.3876 0.2698 0.145 Uiso 1 1 calc R
H91B H 0.7606 -0.4002 0.2212 0.145 Uiso 1 1 calc R
H91C H 0.6596 -0.2977 0.2156 0.145 Uiso 1 1 calc R
C92 C 0.0573(4) 0.1818(4) 0.1033(2) 0.0940(15) Uani 1 1 d .
H92A H 0.0478 0.1088 0.1071 0.141 Uiso 1 1 calc R
H92B H -0.0049 0.2324 0.0866 0.141 Uiso 1 1 calc R
H92C H 0.0593 0.1967 0.1395 0.141 Uiso 1 1 calc R
C93 C 0.2357(4) 0.0390(3) 0.48143(18) 0.0856(14) Uani 1 1 d .
H93A H 0.1773 0.0050 0.4777 0.128 Uiso 1 1 calc R
H93B H 0.2496 0.0227 0.5198 0.128 Uiso 1 1 calc R
H93C H 0.3038 0.0119 0.4582 0.128 Uiso 1 1 calc R
C101 C 1.0705(4) -0.2790(4) 0.2768(3) 0.131(2) Uani 1 1 d .
H10A H 1.0950 -0.2204 0.2856 0.197 Uiso 1 1 calc R
H10B H 1.0975 -0.2854 0.2384 0.197 Uiso 1 1 calc R
H10C H 1.1002 -0.3459 0.3007 0.197 Uiso 1 1 calc R
C102 C 0.2655(6) 0.3671(5) -0.0717(2) 0.156(3) Uani 1 1 d .
H10G H 0.3161 0.4125 -0.0717 0.234 Uiso 1 1 calc R
H10H H 0.1901 0.4111 -0.0737 0.234 Uiso 1 1 calc R
H10I H 0.2890 0.3311 -0.1034 0.234 Uiso 1 1 calc R
C103 C 0.1502(4) 0.4177(4) 0.52535(19) 0.1000(16) Uani 1 1 d .
H10D H 0.2228 0.4336 0.5235 0.150 Uiso 1 1 calc R
H10E H 0.1280 0.3822 0.5626 0.150 Uiso 1 1 calc R
H10F H 0.0953 0.4844 0.5160 0.150 Uiso 1 1 calc R
C111 C 0.6924(4) -0.0613(3) 0.35320(18) 0.0790(13) Uani 1 1 d .
H11A H 0.6436 -0.0080 0.3293 0.118 Uiso 1 1 calc R
H11B H 0.7429 -0.0272 0.3648 0.118 Uiso 1 1 calc R
H11C H 0.6476 -0.0925 0.3855 0.118 Uiso 1 1 calc R
C112 C 0.4850(4) 0.0723(4) 0.06477(18) 0.0862(14) Uani 1 1 d .
H11G H 0.5453 0.0913 0.0370 0.129 Uiso 1 1 calc R
H11H H 0.4871 -0.0037 0.0683 0.129 Uiso 1 1 calc R
H11I H 0.4939 0.0867 0.1001 0.129 Uiso 1 1 calc R
C113 C 0.1050(4) 0.3639(3) 0.33374(17) 0.0800(13) Uani 1 1 d .
H11D H 0.1669 0.3383 0.3068 0.120 Uiso 1 1 calc R
H11E H 0.0890 0.4421 0.3280 0.120 Uiso 1 1 calc R
H11F H 0.0393 0.3410 0.3294 0.120 Uiso 1 1 calc R
C121 C 0.5677(4) -0.3254(4) 0.39559(19) 0.0966(16) Uani 1 1 d .
H12A H 0.5069 -0.3520 0.4198 0.145 Uiso 1 1 calc R
H12B H 0.6075 -0.2965 0.4168 0.145 Uiso 1 1 calc R
H12C H 0.6188 -0.3840 0.3797 0.145 Uiso 1 1 calc R
C122 C 0.2750(4) -0.1119(4) 0.08759(17) 0.0924(15) Uani 1 1 d .
H12G H 0.2587 -0.1825 0.1015 0.139 Uiso 1 1 calc R
H12H H 0.3469 -0.1194 0.0646 0.139 Uiso 1 1 calc R
H12I H 0.2171 -0.0669 0.0658 0.139 Uiso 1 1 calc R
C123 C -0.0338(3) 0.1248(4) 0.39725(19) 0.0857(14) Uani 1 1 d .
H12D H -0.0851 0.0938 0.3841 0.128 Uiso 1 1 calc R
H12E H -0.0587 0.2028 0.3906 0.128 Uiso 1 1 calc R
H12F H -0.0321 0.0982 0.4367 0.128 Uiso 1 1 calc R
B B 0.2882(4) -0.0703(3) 0.28056(17) 0.0446(10) Uani 1 1 d .
N11 N 0.4093(2) -0.1225(2) 0.29590(11) 0.0415(7) Uani 1 1 d .
N12 N 0.2857(2) -0.0300(2) 0.21721(11) 0.0441(7) Uani 1 1 d .
N13 N 0.2281(2) 0.0185(2) 0.31595(11) 0.0433(7) Uani 1 1 d .
N21 N 0.4139(3) -0.2000(2) 0.34539(12) 0.0534(8) Uani 1 1 d .
N22 N 0.2850(3) -0.1099(2) 0.18724(13) 0.0559(8) Uani 1 1 d .
N23 N 0.1121(2) 0.0242(2) 0.33289(12) 0.0538(8) Uani 1 1 d .
N31 N 0.5858(2) -0.1875(2) 0.30558(12) 0.0486(7) Uani 1 1 d .
N32 N 0.2745(2) 0.0500(2) 0.13094(12) 0.0510(8) Uani 1 1 d .
N33 N 0.1715(2) 0.1333(2) 0.37273(11) 0.0481(7) Uani 1 1 d .
P P 0.55406(8) 0.27218(7) 0.20465(4) 0.0501(3) Uani 1 1 d .
S1 S 0.55516(8) -0.02909(7) 0.21331(4) 0.0493(2) Uani 1 1 d .
S2 S 0.28034(8) 0.18954(7) 0.19834(4) 0.0519(3) Uani 1 1 d .
S3 S 0.39576(8) 0.10865(7) 0.33416(4) 0.0508(2) Uani 1 1 d .
Cu Cu 0.45511(4) 0.14268(3) 0.236386(18) 0.05049(14) Uani 1 1 d .
Cl1 Cl 0.49984(13) 0.14848(11) 0.48328(7) 0.1254(5) Uani 1 1 d .
Cl2 Cl 0.61506(15) 0.22858(15) 0.37838(7) 0.1438(6) Uani 1 1 d .
Cl3 Cl 0.45188(13) 0.37606(10) 0.43907(6) 0.1163(5) Uani 1 1 d .
Cl4 Cl 0.26669(16) 0.73187(18) 0.49563(9) 0.1697(8) Uani 1 1 d .
Cl5 Cl 0.24194(19) 0.62753(13) 0.41159(8) 0.1664(8) Uani 1 1 d .
Cl6 Cl 0.06538(14) 0.79749(18) 0.44965(8) 0.1629(7) Uani 1 1 d .
Cl7 Cl 0.1938(2) 0.5089(2) 0.16931(12) 0.2355(13) Uani 1 1 d .
Cl8 Cl 0.0020(2) 0.4585(2) 0.15010(14) 0.2523(15) Uani 1 1 d .
Cl9 Cl 0.1555(3) 0.51956(19) 0.06087(9) 0.2417(14) Uani 1 1 d .
H H 0.244(3) -0.132(2) 0.2940(12) 0.054(10) Uiso 1 1 d .

loop_
_atom_site_aniso_label
_atom_site_aniso_U_11
_atom_site_aniso_U_22
_atom_site_aniso_U_33
_atom_site_aniso_U_23
_atom_site_aniso_U_13
_atom_site_aniso_U_12
C1S 0.082(4) 0.091(3) 0.106(4) -0.035(3) -0.027(3) -0.011(3)
C2S 0.085(4) 0.101(3) 0.099(4) -0.034(3) 0.022(3) -0.051(3)
C3S 0.088(4) 0.095(4) 0.139(5) 0.008(4) -0.031(4) -0.003(3)
C11 0.043(2) 0.0362(18) 0.050(2) -0.0110(16) -0.0009(18) -0.0128(17)
C12 0.036(2) 0.049(2) 0.048(2) -0.0103(17) -0.0029(17) -0.0106(17)
C13 0.038(2) 0.0428(19) 0.042(2) -0.0077(16) 0.0005(16) -0.0092(17)
C14 0.041(2) 0.047(2) 0.071(3) -0.0099(19) -0.003(2) -0.0138(19)
C15 0.045(2) 0.052(2) 0.061(2) -0.0084(19) 0.0044(19) -0.016(2)
C16 0.055(3) 0.046(2) 0.068(3) -0.0042(19) -0.002(2) -0.015(2)
C21 0.061(3) 0.058(2) 0.053(2) 0.0034(19) -0.003(2) -0.011(2)
C22 0.064(3) 0.066(3) 0.055(3) -0.024(2) -0.004(2) -0.019(2)
C23 0.040(2) 0.062(2) 0.059(2) -0.016(2) 0.0028(19) -0.010(2)
C24 0.072(3) 0.048(2) 0.088(3) -0.018(2) 0.000(3) -0.008(2)
C25 0.054(3) 0.073(3) 0.124(4) -0.020(3) -0.017(3) -0.017(3)
C26 0.075(4) 0.130(4) 0.078(4) 0.007(3) 0.015(3) -0.010(3)
C31 0.042(2) 0.050(2) 0.060(2) -0.0056(18) -0.0073(19) -0.010(2)
C32 0.069(3) 0.073(3) 0.041(2) -0.010(2) -0.008(2) -0.023(2)
C33 0.042(2) 0.060(2) 0.049(2) -0.0196(19) 0.0015(18) -0.0055(19)
C34 0.081(4) 0.080(3) 0.103(4) -0.035(3) 0.004(3) -0.004(3)
C35 0.069(4) 0.092(4) 0.145(5) -0.018(3) -0.029(3) -0.023(3)
C36 0.116(5) 0.185(6) 0.077(4) 0.005(4) 0.028(4) -0.018(5)
C41 0.046(3) 0.057(2) 0.090(3) -0.022(2) -0.006(2) -0.013(2)
C42 0.073(3) 0.079(3) 0.056(3) -0.006(2) -0.015(2) -0.019(3)
C43 0.052(3) 0.066(3) 0.050(2) -0.013(2) 0.0050(19) -0.008(2)
C44 0.068(3) 0.056(3) 0.144(5) -0.040(3) -0.012(3) -0.002(3)
C45 0.063(3) 0.118(4) 0.096(4) 0.002(3) -0.020(3) -0.027(4)
C46 0.159(7) 0.126(5) 0.060(4) 0.003(3) -0.008(4) -0.044(5)
C51 0.045(3) 0.070(3) 0.133(4) -0.043(3) -0.005(3) -0.005(2)
C52 0.085(4) 0.109(4) 0.079(3) 0.001(3) -0.032(3) -0.020(3)
C53 0.059(3) 0.101(3) 0.050(3) -0.025(2) -0.008(2) -0.010(3)
C54 0.084(4) 0.048(3) 0.141(5) -0.005(3) -0.021(4) -0.022(3)
C55 0.062(3) 0.081(3) 0.105(4) 0.000(3) -0.008(3) 0.001(3)
C56 0.109(5) 0.099(4) 0.076(4) 0.004(3) -0.021(3) -0.035(4)
C61 0.042(3) 0.075(3) 0.132(4) -0.026(3) -0.014(3) -0.009(2)
C62 0.105(5) 0.119(4) 0.064(3) 0.017(3) -0.021(3) -0.043(4)
C63 0.050(3) 0.090(3) 0.073(3) -0.038(3) 0.000(2) -0.012(3)
C64 0.065(3) 0.050(2) 0.100(3) -0.011(2) 0.004(2) -0.015(2)
C65 0.053(3) 0.068(3) 0.088(3) -0.005(2) -0.003(2) -0.012(2)
C66 0.075(3) 0.086(3) 0.072(3) -0.001(3) -0.003(3) -0.028(3)
C71 0.058(3) 0.070(3) 0.098(3) -0.017(2) -0.029(3) -0.020(3)
C72 0.088(4) 0.129(4) 0.058(3) 0.003(3) -0.002(3) -0.045(4)
C73 0.057(3) 0.062(2) 0.079(3) -0.028(2) -0.003(2) -0.003(2)
C81 0.058(3) 0.056(2) 0.059(3) -0.0086(19) -0.013(2) -0.015(2)
C82 0.065(3) 0.097(3) 0.048(3) -0.013(2) -0.001(2) -0.026(3)
C83 0.049(2) 0.057(2) 0.059(3) -0.018(2) -0.0030(19) -0.007(2)
C91 0.067(3) 0.093(3) 0.149(5) -0.068(3) -0.007(3) -0.017(3)
C92 0.059(3) 0.117(4) 0.101(4) -0.007(3) -0.013(3) -0.020(3)
C93 0.096(4) 0.075(3) 0.076(3) -0.002(2) -0.014(3) -0.009(3)
C101 0.047(3) 0.128(4) 0.226(7) -0.048(4) -0.019(4) -0.019(3)
C102 0.176(7) 0.181(6) 0.099(4) 0.061(4) -0.040(4) -0.075(5)
C103 0.084(4) 0.129(4) 0.104(4) -0.073(3) -0.004(3) -0.017(3)
C111 0.086(3) 0.079(3) 0.080(3) -0.028(2) -0.021(3) -0.014(3)
C112 0.061(3) 0.115(4) 0.074(3) -0.014(3) 0.005(2) -0.015(3)
C113 0.099(4) 0.064(3) 0.074(3) -0.008(2) -0.018(3) -0.013(3)
C121 0.069(3) 0.101(3) 0.095(4) 0.036(3) -0.015(3) -0.016(3)
C122 0.129(5) 0.092(3) 0.074(3) -0.038(3) -0.018(3) -0.034(3)
C123 0.043(3) 0.113(4) 0.098(4) -0.039(3) 0.017(2) -0.015(3)
B 0.042(3) 0.045(2) 0.050(3) -0.012(2) -0.002(2) -0.014(2)
N11 0.0386(18) 0.0408(15) 0.0435(17) -0.0046(13) 0.0001(14) -0.0120(14)
N12 0.0442(18) 0.0429(16) 0.0479(18) -0.0148(14) -0.0022(14) -0.0117(14)
N13 0.0342(17) 0.0497(16) 0.0464(17) -0.0115(14) 0.0019(13) -0.0126(14)
N21 0.045(2) 0.0545(18) 0.0507(19) 0.0042(15) 0.0023(15) -0.0105(17)
N22 0.063(2) 0.0541(18) 0.058(2) -0.0217(16) -0.0019(17) -0.0204(17)
N23 0.0416(19) 0.0663(19) 0.056(2) -0.0166(16) 0.0016(15) -0.0175(17)
N31 0.0421(19) 0.0500(17) 0.0505(18) -0.0035(14) -0.0003(15) -0.0131(16)
N32 0.056(2) 0.0557(18) 0.0425(18) -0.0109(15) -0.0043(15) -0.0145(16)
N33 0.0421(19) 0.0569(18) 0.0459(18) -0.0155(14) 0.0051(14) -0.0144(16)
P 0.0425(6) 0.0420(5) 0.0634(7) -0.0095(5) 0.0033(5) -0.0123(5)
S1 0.0476(6) 0.0456(5) 0.0500(6) -0.0064(4) 0.0058(4) -0.0118(5)
S2 0.0570(6) 0.0426(5) 0.0563(6) -0.0090(4) -0.0085(5) -0.0106(5)
S3 0.0439(6) 0.0595(6) 0.0529(6) -0.0200(5) 0.0037(5) -0.0173(5)
Cu 0.0493(3) 0.0453(2) 0.0569(3) -0.0095(2) 0.0019(2) -0.0165(2)
Cl1 0.1066(12) 0.1071(10) 0.1526(14) 0.0079(10) -0.0348(10) -0.0205(9)
Cl2 0.1219(14) 0.1760(15) 0.1352(14) -0.0723(12) 0.0259(11) -0.0285(12)
Cl3 0.1226(13) 0.0863(9) 0.1333(12) -0.0291(8) -0.0170(10) -0.0037(9)
Cl4 0.1317(15) 0.235(2) 0.1697(17) -0.0932(16) -0.0297(13) -0.0351(15)
Cl5 0.238(2) 0.1231(12) 0.1622(16) -0.0753(11) 0.0403(15) -0.0862(14)
Cl6 0.0848(12) 0.239(2) 0.1431(15) -0.0279(14) 0.0124(10) -0.0218(13)
Cl7 0.220(3) 0.220(2) 0.288(3) -0.128(2) -0.127(2) 0.045(2)
Cl8 0.1236(18) 0.191(2) 0.415(4) -0.075(2) 0.075(2) -0.0439(17)
Cl9 0.379(4) 0.188(2) 0.1416(18) -0.0040(16) 0.026(2) -0.098(2)

loop_
_atom_type_symbol
_atom_type_description
_atom_type_scat_dispersion_real
_atom_type_scat_dispersion_imag
_atom_type_scat_source
C C 0.0033 0.0016 'International Tables Vol C Tables 4.2.6.8 and 6.1.1.4'
H H 0.0000 0.0000 'International Tables Vol C Tables 4.2.6.8 and 6.1.1.4'
B B 0.0013 0.0007 'International Tables Vol C Tables 4.2.6.8 and 6.1.1.4'
N N 0.0061 0.0033 'International Tables Vol C Tables 4.2.6.8 and 6.1.1.4'
P P 0.1023 0.0942 'International Tables Vol C Tables 4.2.6.8 and 6.1.1.4'
S S 0.1246 0.1234 'International Tables Vol C Tables 4.2.6.8 and 6.1.1.4'
Cu Cu 0.3201 1.2651 'International Tables Vol C Tables 4.2.6.8 and 6.1.1.4'
Cl Cl 0.1484 0.1585 'International Tables Vol C Tables 4.2.6.8 and 6.1.1.4'

loop_
_geom_angle_atom_site_label_1
_geom_angle_atom_site_label_2
_geom_angle_atom_site_label_3
_geom_angle
Cl1 C1S Cl3 111.3(3)
Cl1 C1S Cl2 110.2(3)
Cl3 C1S Cl2 110.5(3)
Cl1 C1S H1S 108.2
Cl3 C1S H1S 108.2
Cl2 C1S H1S 108.2
Cl6 C2S Cl5 113.5(3)
Cl6 C2S Cl4 108.1(3)
Cl5 C2S Cl4 109.8(3)
Cl6 C2S H2S 108.4
Cl5 C2S H2S 108.4
Cl4 C2S H2S 108.4
Cl7 C3S Cl8 110.6(4)
Cl7 C3S Cl9 111.4(4)
Cl8 C3S Cl9 110.6(3)
Cl7 C3S H3S 108.0
Cl8 C3S H3S 108.0
Cl9 C3S H3S 108.0
N11 C11 N31 105.3(3)
N11 C11 S1 129.8(3)
N31 C11 S1 124.9(3)
N12 C12 N32 105.8(3)
N12 C12 S2 130.1(3)
N32 C12 S2 124.0(3)
N13 C13 N33 105.4(3)
N13 C13 S3 130.3(2)
N33 C13 S3 124.2(3)
C64 C14 C24 118.6(4)
C64 C14 P 124.6(3)
C24 C14 P 116.7(3)
C25 C15 C65 117.7(4)
C25 C15 P 123.5(3)
C65 C15 P 118.8(3)
C26 C16 C66 118.2(4)
C26 C16 P 123.5(4)
C66 C16 P 118.2(3)
N21 C21 N31 110.8(3)
N21 C21 C121 124.7(4)
N31 C21 C121 124.5(4)
N22 C22 N32 111.3(3)
N22 C22 C122 125.5(4)
N32 C22 C122 123.3(4)
N23 C23 N33 111.6(3)
N23 C23 C123 125.5(4)
N33 C23 C123 122.9(3)
C14 C24 C34 119.9(4)
C14 C24 H24 120.0
C34 C24 H24 120.0
C35 C25 C15 122.3(4)
C35 C25 H25 118.9
C15 C25 H25 118.9
C16 C26 C36 118.5(5)
C16 C26 H26 120.7
C36 C26 H26 120.7
C41 C31 C81 122.8(4)
C41 C31 N31 118.6(3)
C81 C31 N31 118.6(3)
C42 C32 C82 122.9(4)
C42 C32 N32 119.1(4)
C82 C32 N32 118.0(4)
C43 C33 C83 122.6(3)
C43 C33 N33 118.4(3)
C83 C33 N33 118.8(3)
C44 C34 C24 121.2(5)
C44 C34 H34 119.4
C24 C34 H34 119.4
C45 C35 C25 119.7(5)
C45 C35 H35 120.2
C25 C35 H35 120.2
C46 C36 C26 121.8(6)
C46 C36 H36 119.1
C26 C36 H36 119.1
C31 C41 C51 117.1(4)
C31 C41 C91 120.7(4)
C51 C41 C91 122.2(4)
C52 C42 C32 117.5(4)
C52 C42 C92 120.8(4)
C32 C42 C92 121.7(4)
C53 C43 C33 117.9(4)
C53 C43 C93 121.1(4)
C33 C43 C93 121.0(3)
C54 C44 C34 118.8(4)
C54 C44 H44 120.6
C34 C44 H44 120.6
C55 C45 C35 119.7(5)
C55 C45 H45 120.2
C35 C45 H45 120.2
C36 C46 C56 119.7(6)
C36 C46 H46 120.1
C56 C46 H46 120.1
C61 C51 C41 122.3(4)
C61 C51 H51 118.9
C41 C51 H51 118.9
C42 C52 C62 121.9(5)
C42 C52 H52 119.1
C62 C52 H52 119.1
C43 C53 C63 121.8(4)
C43 C53 H53 119.1
C63 C53 H53 119.1
C44 C54 C64 120.8(4)
C44 C54 H54 119.6
C64 C54 H54 119.6
C45 C55 C65 121.0(4)
C45 C55 H55 119.5
C65 C55 H55 119.5
C46 C56 C66 120.1(5)
C46 C56 H56 119.9
C66 C56 H56 119.9
C51 C61 C71 118.7(4)
C51 C61 C101 120.2(4)
C71 C61 C101 121.0(4)
C72 C62 C52 118.3(4)
C72 C62 C102 120.8(5)
C52 C62 C102 120.9(5)
C73 C63 C53 118.3(4)
C73 C63 C103 121.5(4)
C53 C63 C103 120.2(4)
C14 C64 C54 120.7(4)
C14 C64 H64 119.7
C54 C64 H64 119.7
C15 C65 C55 119.7(4)
C15 C65 H65 120.2
C55 C65 H65 120.2
C56 C66 C16 121.5(5)
C56 C66 H66 119.3
C16 C66 H66 119.3
C81 C71 C61 121.3(4)
C81 C71 H71 119.3
C61 C71 H71 119.3
C62 C72 C82 123.1(5)
C62 C72 H72 118.4
C82 C72 H72 118.4
C63 C73 C83 122.7(4)
C63 C73 H73 118.7
C83 C73 H73 118.7
C71 C81 C31 117.8(4)
C71 C81 C111 120.9(4)
C31 C81 C111 121.3(4)
C32 C82 C72 116.3(4)
C32 C82 C112 121.8(4)
C72 C82 C112 121.8(4)
C33 C83 C73 116.7(4)
C33 C83 C113 121.4(3)
C73 C83 C113 121.9(3)
C41 C91 H91A 109.5
C41 C91 H91B 109.5
H91A C91 H91B 109.5
C41 C91 H91C 109.5
H91A C91 H91C 109.5
H91B C91 H91C 109.5
C42 C92 H92A 109.5
C42 C92 H92B 109.5
H92A C92 H92B 109.5
C42 C92 H92C 109.5
H92A C92 H92C 109.5
H92B C92 H92C 109.5
C43 C93 H93A 109.5
C43 C93 H93B 109.5
H93A C93 H93B 109.5
C43 C93 H93C 109.5
H93A C93 H93C 109.5
H93B C93 H93C 109.5
C61 C101 H10A 109.5
C61 C101 H10B 109.5
H10A C101 H10B 109.5
C61 C101 H10C 109.5
H10A C101 H10C 109.5
H10B C101 H10C 109.5
C62 C102 H10G 109.5
C62 C102 H10H 109.5
H10G C102 H10H 109.5
C62 C102 H10I 109.5
H10G C102 H10I 109.5
H10H C102 H10I 109.5
C63 C103 H10D 109.5
C63 C103 H10E 109.5
H10D C103 H10E 109.5
C63 C103 H10F 109.5
H10D C103 H10F 109.5
H10E C103 H10F 109.5
C81 C111 H11A 109.5
C81 C111 H11B 109.5
H11A C111 H11B 109.5
C81 C111 H11C 109.5
H11A C111 H11C 109.5
H11B C111 H11C 109.5
C82 C112 H11G 109.5
C82 C112 H11H 109.5
H11G C112 H11H 109.5
C82 C112 H11I 109.5
H11G C112 H11I 109.5
H11H C112 H11I 109.5
C83 C113 H11D 109.5
C83 C113 H11E 109.5
H11D C113 H11E 109.5
C83 C113 H11F 109.5
H11D C113 H11F 109.5
H11E C113 H11F 109.5
C21 C121 H12A 109.5
C21 C121 H12B 109.5
H12A C121 H12B 109.5
C21 C121 H12C 109.5
H12A C121 H12C 109.5
H12B C121 H12C 109.5
C22 C122 H12G 109.5
C22 C122 H12H 109.5
H12G C122 H12H 109.5
C22 C122 H12I 109.5
H12G C122 H12I 109.5
H12H C122 H12I 109.5
C23 C123 H12D 109.5
C23 C123 H12E 109.5
H12D C123 H12E 109.5
C23 C123 H12F 109.5
H12D C123 H12F 109.5
H12E C123 H12F 109.5
N12 B N13 113.3(3)
N12 B N11 112.8(3)
N13 B N11 110.4(3)
N12 B H 109.3(17)
N13 B H 105.3(16)
N11 B H 105.0(17)
C11 N11 N21 110.8(3)
C11 N11 B 134.9(3)
N21 N11 B 114.4(3)
C12 N12 N22 111.0(3)
C12 N12 B 134.2(3)
N22 N12 B 114.7(3)
C13 N13 N23 110.9(3)
C13 N13 B 133.6(3)
N23 N13 B 115.0(3)
C21 N21 N11 105.3(3)
C22 N22 N12 105.4(3)
C23 N23 N13 104.9(3)
C11 N31 C21 107.8(3)
C11 N31 C31 127.0(3)
C21 N31 C31 125.2(3)
C12 N32 C22 106.5(3)
C12 N32 C32 126.2(3)
C22 N32 C32 127.2(3)
C23 N33 C13 107.2(3)
C23 N33 C33 126.5(3)
C13 N33 C33 126.1(3)
C14 P C15 103.33(17)
C14 P C16 102.19(17)
C15 P C16 102.20(18)
C14 P Cu 115.39(12)
C15 P Cu 118.09(12)
C16 P Cu 113.57(13)
C11 S1 Cu 100.07(11)
C12 S2 Cu 99.86(12)
C13 S3 Cu 104.73(12)
P Cu S3 116.75(4)
P Cu S1 112.48(4)
S3 Cu S1 105.77(3)
P Cu S2 111.53(4)
S3 Cu S2 102.39(4)
S1 Cu S2 107.03(4)

loop_
_geom_bond_atom_site_label_1
_geom_bond_atom_site_label_2
_geom_bond_distance
C1S Cl1 1.722(5)
C1S Cl3 1.727(4)
C1S Cl2 1.741(5)
C1S H1S 0.9800
C2S Cl6 1.706(5)
C2S Cl5 1.709(4)
C2S Cl4 1.714(5)
C2S H2S 0.9800
C3S Cl7 1.671(6)
C3S Cl8 1.672(6)
C3S Cl9 1.678(6)
C3S H3S 0.9800
C11 N11 1.345(4)
C11 N31 1.370(4)
C11 S1 1.692(3)
C12 N12 1.333(4)
C12 N32 1.381(4)
C12 S2 1.699(3)
C13 N13 1.339(4)
C13 N33 1.376(4)
C13 S3 1.697(4)
C14 C64 1.365(5)
C14 C24 1.369(5)
C14 P 1.829(4)
C15 C25 1.368(5)
C15 C65 1.377(5)
C15 P 1.831(4)
C16 C26 1.365(6)
C16 C66 1.371(5)
C16 P 1.836(4)
C21 N21 1.300(5)
C21 N31 1.376(4)
C21 C121 1.495(5)
C22 N22 1.293(4)
C22 N32 1.383(4)
C22 C122 1.505(5)
C23 N23 1.291(4)
C23 N33 1.376(4)
C23 C123 1.493(5)
C24 C34 1.396(5)
C24 H24 0.9300
C25 C35 1.365(6)
C25 H25 0.9300
C26 C36 1.413(7)
C26 H26 0.9300
C31 C41 1.387(5)
C31 C81 1.390(5)
C31 N31 1.442(4)
C32 C42 1.389(5)
C32 C82 1.389(5)
C32 N32 1.435(4)
C33 C43 1.389(5)
C33 C83 1.392(5)
C33 N33 1.440(4)
C34 C44 1.355(6)
C34 H34 0.9300
C35 C45 1.353(6)
C35 H35 0.9300
C36 C46 1.320(8)
C36 H36 0.9300
C41 C51 1.392(5)
C41 C91 1.506(5)
C42 C52 1.384(6)
C42 C92 1.522(6)
C43 C53 1.382(5)
C43 C93 1.504(5)
C44 C54 1.355(6)
C44 H44 0.9300
C45 C55 1.353(6)
C45 H45 0.9300
C46 C56 1.346(7)
C46 H46 0.9300
C51 C61 1.375(6)
C51 H51 0.9300
C52 C62 1.386(6)
C52 H52 0.9300
C53 C63 1.388(5)
C53 H53 0.9300
C54 C64 1.390(6)
C54 H54 0.9300
C55 C65 1.387(6)
C55 H55 0.9300
C56 C66 1.369(6)
C56 H56 0.9300
C61 C71 1.394(5)
C61 C101 1.531(6)
C62 C72 1.363(6)
C62 C102 1.536(6)
C63 C73 1.375(5)
C63 C103 1.530(5)
C64 H64 0.9300
C65 H65 0.9300
C66 H66 0.9300
C71 C81 1.386(5)
C71 H71 0.9300
C72 C82 1.394(6)
C72 H72 0.9300
C73 C83 1.395(5)
C73 H73 0.9300
C81 C111 1.513(5)
C82 C112 1.506(6)
C83 C113 1.504(5)
C91 H91A 0.9600
C91 H91B 0.9600
C91 H91C 0.9600
C92 H92A 0.9600
C92 H92B 0.9600
C92 H92C 0.9600
C93 H93A 0.9600
C93 H93B 0.9600
C93 H93C 0.9600
C101 H10A 0.9600
C101 H10B 0.9600
C101 H10C 0.9600
C102 H10G 0.9600
C102 H10H 0.9600
C102 H10I 0.9600
C103 H10D 0.9600
C103 H10E 0.9600
C103 H10F 0.9600
C111 H11A 0.9600
C111 H11B 0.9600
C111 H11C 0.9600
C112 H11G 0.9600
C112 H11H 0.9600
C112 H11I 0.9600
C113 H11D 0.9600
C113 H11E 0.9600
C113 H11F 0.9600
C121 H12A 0.9600
C121 H12B 0.9600
C121 H12C 0.9600
C122 H12G 0.9600
C122 H12H 0.9600
C122 H12I 0.9600
C123 H12D 0.9600
C123 H12E 0.9600
C123 H12F 0.9600
B N12 1.539(5)
B N13 1.547(4)
B N11 1.549(5)
B H 1.04(3)
N11 N21 1.399(3)
N12 N22 1.395(3)
N13 N23 1.405(4)
P Cu 2.2428(10)
S1 Cu 2.3785(9)
S2 Cu 2.3853(11)
S3 Cu 2.3721(10)
